data_4072298
loop_
_publ_author_name
'Rankin, Matthew A.'
'Schatte, Gabriele'
'McDonald, Robert'
'Stradiotto, Mark'

_publ_section_title
;
 Indenyl Hemilability: Unveiling a Masked (\h5-C5Me5)Ru(\k2-P,Carbene)
 Zwitterion Via Facile and Reversible Ru&#x2212;C(sp3) Bond Cleavage
;
_journal_issue 23
_journal_name_full Organometallics
_journal_page_first 6286
_journal_paper_doi 10.1021/om800740z
_journal_volume 27
_journal_year 2008
_chemical_formula_moiety 'C27 H38 N P Ru'
_chemical_formula_sum 'C27 H38 N P Ru'
_chemical_formula_weight 508.62
_chemical_name_systematic
;
 ?
;
_space_group_IT_number 2
_symmetry_cell_setting triclinic
_symmetry_space_group_name_Hall '-P 1'
_symmetry_space_group_name_H-M 'P -1'
_atom_sites_solution_hydrogens geom
_atom_sites_solution_primary direct
_atom_sites_solution_secondary difmap
_audit_creation_method SHELXL-97
_cell_angle_alpha 84.0995(9)
_cell_angle_beta 79.3200(9)
_cell_angle_gamma 78.8049(9)
_cell_formula_units_Z 4
_cell_length_a 8.3256(5)
_cell_length_b 15.1105(10)
_cell_length_c 21.0117(14)
_cell_measurement_reflns_used 5954
_cell_measurement_temperature 193(2)
_cell_measurement_theta_max 26.36
_cell_measurement_theta_min 2.49
_cell_volume 2542.0(3)
_computing_cell_refinement 'Bruker SAINT (Bruker, 1997)'
_computing_data_collection 'Bruker SMART (Bruker, 1997)'
_computing_data_reduction 'Bruker SAINT (Bruker, 1997)'
_computing_molecular_graphics 'Bruker SHELXTL (Bruker, 1997)'
_computing_publication_material 'Bruker SHELXTL (Bruker, 1997)'
_computing_structure_refinement 'SHELXL-97 (Sheldrick, 1997)'
_computing_structure_solution 'SHELXS-97 (Sheldrick, 1990)'
_diffrn_ambient_temperature 193(2)
_diffrn_detector_area_resol_mean 8.192
_diffrn_measured_fraction_theta_full 0.991
_diffrn_measured_fraction_theta_max 0.991
_diffrn_measurement_device_type 'Bruker PLATFORM diffractometer/SMART 1000 CCD area detector'
_diffrn_measurement_method '\w scans'
_diffrn_radiation_monochromator graphite
_diffrn_radiation_source 'fine-focus sealed tube'
_diffrn_radiation_type MoK\a
_diffrn_radiation_wavelength 0.71073
_diffrn_reflns_av_R_equivalents 0.0170
_diffrn_reflns_av_sigmaI/netI 0.0258
_diffrn_reflns_limit_h_max 10
_diffrn_reflns_limit_h_min -10
_diffrn_reflns_limit_k_max 18
_diffrn_reflns_limit_k_min -18
_diffrn_reflns_limit_l_max 26
_diffrn_reflns_limit_l_min -26
_diffrn_reflns_number 19436
_diffrn_reflns_theta_full 26.39
_diffrn_reflns_theta_max 26.39
_diffrn_reflns_theta_min 0.99
_diffrn_standards_decay_% 0
_diffrn_standards_interval_time 0
_diffrn_standards_number 0
_exptl_absorpt_coefficient_mu 0.693
_exptl_absorpt_correction_T_max 0.8296
_exptl_absorpt_correction_T_min 0.6732
_exptl_absorpt_correction_type integration
_exptl_absorpt_process_details 'Bruker SHELXTL (Bruker, 1997)'
_exptl_crystal_colour red
_exptl_crystal_density_diffrn 1.329
_exptl_crystal_density_method 'not measured'
_exptl_crystal_description prism
_exptl_crystal_F_000 1064
_exptl_crystal_size_max 0.62
_exptl_crystal_size_mid 0.33
_exptl_crystal_size_min 0.28
_refine_diff_density_max 0.316
_refine_diff_density_min -0.670
_refine_diff_density_rms 0.102
_refine_ls_extinction_method none
_refine_ls_goodness_of_fit_ref 1.089
_refine_ls_hydrogen_treatment constr
_refine_ls_matrix_type full
_refine_ls_number_parameters 553
_refine_ls_number_reflns 10336
_refine_ls_number_restraints 0
_refine_ls_restrained_S_all 1.089
_refine_ls_R_factor_all 0.0282
_refine_ls_R_factor_gt 0.0247
_refine_ls_shift/su_max 0.003
_refine_ls_shift/su_mean 0.000
_refine_ls_structure_factor_coef Fsqd
_refine_ls_weighting_details 'calc w=1/[\s^2^(Fo^2^)+(0.0339P)^2^+1.1523P] where P=(Fo^2^+2Fc^2^)/3'
_refine_ls_weighting_scheme calc
_refine_ls_wR_factor_gt 0.0656
_refine_ls_wR_factor_ref 0.0691
_reflns_number_gt 9377
_reflns_number_total 10336
_reflns_threshold_expression I>2\s(I)
_cod_data_source_file om800740z_si_001.cif
_cod_data_source_block dal0549
_cod_depositor_comments
;
The following automatic conversions were performed:

'_symmetry_cell_setting' value 'Triclinic' changed to 'triclinic'
according to /home/saulius/struct/CIF-dictionaries/cif_core.dic
dictionary named 'cif_core.dic' version 2.4.1 from 2010-06-29.

Automatic conversion script
Id: cif_fix_values 1715 2011-07-08 13:25:40Z adriana 
;
_cod_database_code 4072298

loop_
_symmetry_equiv_pos_as_xyz
'x, y, z'
'-x, -y, -z'

loop_
_atom_site_label
_atom_site_type_symbol
_atom_site_fract_x
_atom_site_fract_y
_atom_site_fract_z
_atom_site_U_iso_or_equiv
_atom_site_adp_type
_atom_site_occupancy
_atom_site_symmetry_multiplicity
_atom_site_calc_flag
_atom_site_refinement_flags
RuA Ru 0.043162(18) 0.272251(9) 0.311024(7) 0.02118(5) Uani 1 1 d .
P0A P -0.15344(6) 0.28103(3) 0.39825(2) 0.02244(10) Uani 1 1 d .
N0A N 0.0841(2) 0.08993(10) 0.37152(8) 0.0277(3) Uani 1 1 d .
C1A C 0.0508(2) 0.23623(12) 0.41717(9) 0.0232(4) Uani 1 1 d .
C2A C 0.1046(2) 0.13769(12) 0.42207(9) 0.0250(4) Uani 1 1 d .
C3A C 0.1886(2) 0.10899(13) 0.47228(9) 0.0292(4) Uani 1 1 d .
H3A H 0.2324 0.0481 0.4847 0.035 Uiso 1 1 calc R
C3AA C 0.1987(2) 0.18832(13) 0.50325(9) 0.0279(4) Uani 1 1 d .
C4A C 0.2706(3) 0.19704(16) 0.55653(10) 0.0371(5) Uani 1 1 d .
H4A H 0.3181 0.1447 0.5804 0.045 Uiso 1 1 calc R
C5A C 0.2724(3) 0.28210(17) 0.57455(11) 0.0416(5) Uani 1 1 d .
H5A H 0.3206 0.2882 0.6111 0.050 Uiso 1 1 calc R
C6A C 0.2041(3) 0.35907(16) 0.53943(11) 0.0389(5) Uani 1 1 d .
H6A H 0.2081 0.4173 0.5517 0.047 Uiso 1 1 calc R
C7A C 0.1298(3) 0.35146(14) 0.48646(10) 0.0321(4) Uani 1 1 d .
H7A H 0.0838 0.4043 0.4628 0.039 Uiso 1 1 calc R
C7AA C 0.1229(2) 0.26665(13) 0.46834(9) 0.0254(4) Uani 1 1 d .
C10A C 0.2593(2) 0.28605(14) 0.23343(9) 0.0299(4) Uani 1 1 d .
C11A C 0.2285(2) 0.36260(14) 0.27120(9) 0.0291(4) Uani 1 1 d .
C12A C 0.0678(3) 0.41282(13) 0.26627(9) 0.0294(4) Uani 1 1 d .
C13A C -0.0041(3) 0.36560(13) 0.22549(9) 0.0298(4) Uani 1 1 d .
C14A C 0.1143(3) 0.28827(14) 0.20487(9) 0.0305(4) Uani 1 1 d .
C15A C 0.4202(3) 0.22025(18) 0.22167(11) 0.0457(6) Uani 1 1 d .
H15A H 0.5026 0.2489 0.1914 0.055 Uiso 1 1 calc R
H15B H 0.4024 0.1668 0.2031 0.055 Uiso 1 1 calc R
H15C H 0.4605 0.2021 0.2629 0.055 Uiso 1 1 calc R
C16A C 0.3493(3) 0.38671(16) 0.30829(11) 0.0403(5) Uani 1 1 d .
H16A H 0.4235 0.4223 0.2794 0.048 Uiso 1 1 calc R
H16B H 0.4151 0.3313 0.3252 0.048 Uiso 1 1 calc R
H16C H 0.2886 0.4223 0.3445 0.048 Uiso 1 1 calc R
C17A C -0.0049(3) 0.50344(14) 0.29254(12) 0.0423(5) Uani 1 1 d .
H17A H 0.0285 0.5056 0.3346 0.051 Uiso 1 1 calc R
H17B H -0.1263 0.5128 0.2980 0.051 Uiso 1 1 calc R
H17C H 0.0359 0.5511 0.2622 0.051 Uiso 1 1 calc R
C18A C -0.1668(3) 0.39852(17) 0.20196(12) 0.0440(5) Uani 1 1 d .
H18A H -0.1472 0.4316 0.1595 0.053 Uiso 1 1 calc R
H18B H -0.2409 0.4387 0.2330 0.053 Uiso 1 1 calc R
H18C H -0.2184 0.3467 0.1981 0.053 Uiso 1 1 calc R
C19A C 0.0965(3) 0.22411(17) 0.15748(11) 0.0456(6) Uani 1 1 d .
H19A H -0.0215 0.2230 0.1591 0.055 Uiso 1 1 calc R
H19B H 0.1544 0.1633 0.1689 0.055 Uiso 1 1 calc R
H19C H 0.1451 0.2443 0.1135 0.055 Uiso 1 1 calc R
C21A C -0.2373(2) 0.39027(13) 0.43416(9) 0.0276(4) Uani 1 1 d .
H21A H -0.1470 0.4271 0.4234 0.033 Uiso 1 1 calc R
C22A C -0.3803(3) 0.44044(14) 0.40034(12) 0.0377(5) Uani 1 1 d .
H22A H -0.3438 0.4422 0.3532 0.045 Uiso 1 1 calc R
H22B H -0.4133 0.5023 0.4141 0.045 Uiso 1 1 calc R
H22C H -0.4751 0.4089 0.4121 0.045 Uiso 1 1 calc R
C23A C -0.2883(3) 0.38615(16) 0.50777(10) 0.0397(5) Uani 1 1 d .
H23A H -0.1945 0.3539 0.5280 0.048 Uiso 1 1 calc R
H23B H -0.3823 0.3542 0.5204 0.048 Uiso 1 1 calc R
H23C H -0.3207 0.4477 0.5222 0.048 Uiso 1 1 calc R
C24A C -0.3170(2) 0.21176(14) 0.43114(10) 0.0323(4) Uani 1 1 d .
H24A H -0.4232 0.2555 0.4420 0.039 Uiso 1 1 calc R
C25A C -0.3454(3) 0.15239(18) 0.38090(14) 0.0517(6) Uani 1 1 d .
H25A H -0.3641 0.1897 0.3411 0.062 Uiso 1 1 calc R
H25B H -0.4427 0.1244 0.3983 0.062 Uiso 1 1 calc R
H25C H -0.2473 0.1051 0.3712 0.062 Uiso 1 1 calc R
C26A C -0.2867(3) 0.15675(16) 0.49439(12) 0.0458(6) Uani 1 1 d .
H26A H -0.2684 0.1966 0.5253 0.055 Uiso 1 1 calc R
H26B H -0.1886 0.1093 0.4856 0.055 Uiso 1 1 calc R
H26C H -0.3838 0.1291 0.5129 0.055 Uiso 1 1 calc R
C27A C 0.0577(2) 0.14199(13) 0.31716(9) 0.0274(4) Uani 1 1 d .
H27A H 0.0457 0.1138 0.2803 0.033 Uiso 1 1 calc R
C28A C 0.1121(3) -0.00899(13) 0.37767(11) 0.0405(5) Uani 1 1 d .
H28A H 0.0997 -0.0316 0.3371 0.049 Uiso 1 1 calc R
H28B H 0.0307 -0.0293 0.4134 0.049 Uiso 1 1 calc R
H28C H 0.2245 -0.0323 0.3867 0.049 Uiso 1 1 calc R
RuB Ru 0.645192(18) 0.305304(9) 0.876365(7) 0.02257(5) Uani 1 1 d .
P0B P 0.55017(6) 0.18787(3) 0.85165(2) 0.02451(10) Uani 1 1 d .
N0B N 0.7475(3) 0.29914(13) 0.73697(8) 0.0430(5) Uani 1 1 d .
C1B C 0.7703(2) 0.18114(13) 0.82438(10) 0.0306(4) Uani 1 1 d .
C2B C 0.8270(3) 0.21451(16) 0.75776(10) 0.0392(5) Uani 1 1 d .
C3B C 0.9680(3) 0.1606(2) 0.72958(14) 0.0567(8) Uani 1 1 d .
H3B H 1.0256 0.1691 0.6866 0.068 Uiso 1 1 calc R
C3AB C 1.0137(3) 0.08883(18) 0.77651(15) 0.0539(7) Uani 1 1 d .
C4B C 1.1459(3) 0.0144(2) 0.7730(2) 0.0817(13) Uani 1 1 d .
H4B H 1.2213 0.0041 0.7335 0.098 Uiso 1 1 calc R
C5B C 1.1648(4) -0.0432(2) 0.8272(3) 0.0940(16) Uani 1 1 d .
H5B H 1.2527 -0.0940 0.8248 0.113 Uiso 1 1 calc R
C6B C 1.0584(4) -0.02819(18) 0.8848(2) 0.0742(11) Uani 1 1 d .
H6B H 1.0759 -0.0679 0.9220 0.089 Uiso 1 1 calc R
C7B C 0.9257(3) 0.04369(15) 0.88989(16) 0.0524(7) Uani 1 1 d .
H7B H 0.8532 0.0532 0.9301 0.063 Uiso 1 1 calc R
C7AB C 0.9001(3) 0.10167(14) 0.83551(13) 0.0406(5) Uani 1 1 d .
C10B C 0.7651(2) 0.40034(13) 0.91841(9) 0.0272(4) Uani 1 1 d .
C11B C 0.7713(3) 0.32081(14) 0.96054(10) 0.0319(4) Uani 1 1 d .
C12B C 0.6073(3) 0.30831(15) 0.98561(10) 0.0359(5) Uani 1 1 d .
C13B C 0.4962(3) 0.38072(15) 0.95786(10) 0.0352(5) Uani 1 1 d .
C14B C 0.5940(2) 0.43811(13) 0.91669(9) 0.0282(4) Uani 1 1 d .
C15B C 0.9117(3) 0.44368(17) 0.88767(12) 0.0441(5) Uani 1 1 d .
H15D H 0.9480 0.4729 0.9207 0.053 Uiso 1 1 calc R
H15E H 0.8795 0.4890 0.8533 0.053 Uiso 1 1 calc R
H15F H 1.0028 0.3973 0.8690 0.053 Uiso 1 1 calc R
C16B C 0.9285(4) 0.26268(18) 0.97725(15) 0.0568(7) Uani 1 1 d .
H16D H 1.0211 0.2696 0.9419 0.068 Uiso 1 1 calc R
H16E H 0.9149 0.1992 0.9834 0.068 Uiso 1 1 calc R
H16F H 0.9519 0.2814 1.0174 0.068 Uiso 1 1 calc R
C17B C 0.5621(5) 0.2369(2) 1.03733(12) 0.0652(9) Uani 1 1 d .
H17D H 0.6407 0.1802 1.0295 0.078 Uiso 1 1 calc R
H17E H 0.4494 0.2274 1.0364 0.078 Uiso 1 1 calc R
H17F H 0.5667 0.2563 1.0799 0.078 Uiso 1 1 calc R
C18B C 0.3099(3) 0.3993(2) 0.97580(15) 0.0622(8) Uani 1 1 d .
H18D H 0.2771 0.4380 1.0124 0.075 Uiso 1 1 calc R
H18E H 0.2698 0.3421 0.9882 0.075 Uiso 1 1 calc R
H18F H 0.2615 0.4299 0.9385 0.075 Uiso 1 1 calc R
C19B C 0.5303(4) 0.52600(15) 0.88196(13) 0.0495(6) Uani 1 1 d .
H19D H 0.4368 0.5190 0.8618 0.059 Uiso 1 1 calc R
H19E H 0.6192 0.5435 0.8484 0.059 Uiso 1 1 calc R
H19F H 0.4931 0.5729 0.9130 0.059 Uiso 1 1 calc R
C21B C 0.5077(3) 0.09235(13) 0.91036(11) 0.0334(4) Uani 1 1 d .
H21B H 0.5820 0.0882 0.9433 0.040 Uiso 1 1 calc R
C22B C 0.3291(3) 0.11200(18) 0.94647(12) 0.0478(6) Uani 1 1 d .
H22D H 0.3088 0.1706 0.9654 0.057 Uiso 1 1 calc R
H22E H 0.3117 0.0645 0.9811 0.057 Uiso 1 1 calc R
H22F H 0.2522 0.1135 0.9161 0.057 Uiso 1 1 calc R
C23B C 0.5450(3) 0.00074(15) 0.88063(14) 0.0471(6) Uani 1 1 d .
H23D H 0.6601 -0.0102 0.8578 0.057 Uiso 1 1 calc R
H23E H 0.4695 0.0009 0.8499 0.057 Uiso 1 1 calc R
H23F H 0.5294 -0.0472 0.9151 0.057 Uiso 1 1 calc R
C24B C 0.4187(3) 0.18114(15) 0.78980(10) 0.0349(5) Uani 1 1 d .
H24B H 0.3350 0.1433 0.8113 0.042 Uiso 1 1 calc R
C25B C 0.3194(4) 0.27344(18) 0.77151(14) 0.0555(7) Uani 1 1 d .
H25D H 0.2608 0.3023 0.8111 0.067 Uiso 1 1 calc R
H25E H 0.2385 0.2656 0.7450 0.067 Uiso 1 1 calc R
H25F H 0.3951 0.3116 0.7467 0.067 Uiso 1 1 calc R
C26B C 0.5125(3) 0.13342(18) 0.72930(12) 0.0496(6) Uani 1 1 d .
H26D H 0.5739 0.0743 0.7425 0.059 Uiso 1 1 calc R
H26E H 0.5904 0.1703 0.7044 0.059 Uiso 1 1 calc R
H26F H 0.4330 0.1251 0.7023 0.059 Uiso 1 1 calc R
C27B C 0.6626(3) 0.34994(14) 0.78608(10) 0.0368(5) Uani 1 1 d .
H27B H 0.6096 0.4099 0.7758 0.044 Uiso 1 1 calc R
C28B C 0.7708(5) 0.3296(2) 0.66816(11) 0.0696(10) Uani 1 1 d .
H28D H 0.7033 0.3897 0.6623 0.083 Uiso 1 1 calc R
H28E H 0.7365 0.2869 0.6435 0.083 Uiso 1 1 calc R
H28F H 0.8882 0.3325 0.6526 0.083 Uiso 1 1 calc R

loop_
_atom_site_aniso_label
_atom_site_aniso_U_11
_atom_site_aniso_U_22
_atom_site_aniso_U_33
_atom_site_aniso_U_23
_atom_site_aniso_U_13
_atom_site_aniso_U_12
RuA 0.02461(8) 0.02080(8) 0.01860(8) -0.00078(5) -0.00392(6) -0.00524(6)
P0A 0.0236(2) 0.0212(2) 0.0221(2) -0.00174(17) -0.00306(18) -0.00391(17)
N0A 0.0356(9) 0.0188(7) 0.0278(8) -0.0029(6) -0.0034(7) -0.0041(6)
C1A 0.0265(9) 0.0217(8) 0.0213(9) -0.0012(7) -0.0045(7) -0.0037(7)
C2A 0.0256(9) 0.0237(9) 0.0239(9) -0.0006(7) -0.0004(7) -0.0043(7)
C3A 0.0287(10) 0.0267(9) 0.0291(10) 0.0029(8) -0.0040(8) -0.0011(7)
C3AA 0.0252(9) 0.0338(10) 0.0234(9) 0.0010(8) -0.0017(7) -0.0057(8)
C4A 0.0326(11) 0.0514(13) 0.0268(10) 0.0030(9) -0.0081(8) -0.0062(9)
C5A 0.0385(12) 0.0620(15) 0.0294(11) -0.0069(10) -0.0125(9) -0.0129(11)
C6A 0.0402(12) 0.0458(13) 0.0364(11) -0.0137(10) -0.0080(9) -0.0145(10)
C7A 0.0329(11) 0.0324(10) 0.0332(10) -0.0059(8) -0.0076(8) -0.0075(8)
C7AA 0.0243(9) 0.0296(9) 0.0219(9) -0.0020(7) -0.0023(7) -0.0053(7)
C10A 0.0295(10) 0.0377(11) 0.0207(9) 0.0036(8) -0.0010(7) -0.0076(8)
C11A 0.0300(10) 0.0371(10) 0.0224(9) 0.0067(8) -0.0060(8) -0.0149(8)
C12A 0.0342(10) 0.0265(9) 0.0281(10) 0.0070(8) -0.0064(8) -0.0110(8)
C13A 0.0323(10) 0.0329(10) 0.0259(9) 0.0098(8) -0.0094(8) -0.0118(8)
C14A 0.0354(11) 0.0382(11) 0.0199(9) 0.0020(8) -0.0051(8) -0.0132(9)
C15A 0.0351(12) 0.0601(15) 0.0346(12) -0.0021(11) 0.0015(9) 0.0015(11)
C16A 0.0407(12) 0.0507(13) 0.0365(12) 0.0043(10) -0.0142(10) -0.0219(10)
C17A 0.0511(14) 0.0283(11) 0.0463(13) 0.0019(9) -0.0042(11) -0.0106(9)
C18A 0.0372(12) 0.0526(14) 0.0458(13) 0.0136(11) -0.0201(10) -0.0131(10)
C19A 0.0575(15) 0.0572(15) 0.0267(11) -0.0095(10) -0.0068(10) -0.0183(12)
C21A 0.0269(10) 0.0249(9) 0.0300(10) -0.0070(7) -0.0037(8) -0.0007(7)
C22A 0.0314(11) 0.0323(11) 0.0486(13) -0.0089(9) -0.0110(9) 0.0031(8)
C23A 0.0391(12) 0.0458(12) 0.0317(11) -0.0129(9) 0.0030(9) -0.0046(10)
C24A 0.0257(10) 0.0303(10) 0.0395(11) 0.0015(8) -0.0009(8) -0.0078(8)
C25A 0.0426(14) 0.0523(15) 0.0677(17) -0.0101(13) -0.0087(12) -0.0242(11)
C26A 0.0408(13) 0.0428(13) 0.0480(14) 0.0140(10) 0.0024(10) -0.0119(10)
C27A 0.0329(10) 0.0271(9) 0.0229(9) -0.0056(7) -0.0024(8) -0.0077(8)
C28A 0.0596(15) 0.0209(10) 0.0394(12) -0.0044(8) -0.0059(10) -0.0048(9)
RuB 0.02894(9) 0.02067(8) 0.01911(8) -0.00242(6) -0.00464(6) -0.00586(6)
P0B 0.0262(2) 0.0231(2) 0.0252(2) -0.00373(18) -0.00423(19) -0.00592(18)
N0B 0.0692(14) 0.0460(11) 0.0205(8) -0.0048(8) 0.0002(8) -0.0330(10)
C1B 0.0287(10) 0.0306(10) 0.0335(10) -0.0099(8) -0.0001(8) -0.0087(8)
C2B 0.0472(13) 0.0446(12) 0.0325(11) -0.0174(9) 0.0049(9) -0.0276(10)
C3B 0.0477(14) 0.0717(18) 0.0569(16) -0.0427(15) 0.0231(12) -0.0365(14)
C3AB 0.0284(12) 0.0518(15) 0.087(2) -0.0429(15) 0.0057(12) -0.0165(10)
C4B 0.0283(13) 0.068(2) 0.156(4) -0.074(2) 0.0090(17) -0.0127(14)
C5B 0.0336(16) 0.0476(18) 0.212(5) -0.056(3) -0.035(2) 0.0041(13)
C6B 0.0452(16) 0.0356(14) 0.154(4) -0.0168(17) -0.049(2) 0.0002(12)
C7B 0.0373(13) 0.0320(12) 0.094(2) -0.0065(12) -0.0282(13) -0.0040(10)
C7AB 0.0253(10) 0.0318(11) 0.0689(16) -0.0223(11) -0.0050(10) -0.0086(8)
C10B 0.0314(10) 0.0285(9) 0.0237(9) -0.0064(7) -0.0054(8) -0.0072(8)
C11B 0.0388(11) 0.0308(10) 0.0285(10) -0.0043(8) -0.0140(8) -0.0031(8)
C12B 0.0546(14) 0.0371(11) 0.0204(9) -0.0032(8) -0.0052(9) -0.0195(10)
C13B 0.0280(10) 0.0475(12) 0.0343(11) -0.0228(9) -0.0003(8) -0.0111(9)
C14B 0.0344(10) 0.0248(9) 0.0281(10) -0.0084(7) -0.0123(8) -0.0021(8)
C15B 0.0411(13) 0.0508(14) 0.0437(13) -0.0114(11) 0.0021(10) -0.0205(11)
C16B 0.0563(16) 0.0498(15) 0.0681(18) 0.0016(13) -0.0354(14) 0.0019(12)
C17B 0.113(3) 0.0638(18) 0.0278(12) 0.0017(11) -0.0016(14) -0.0504(18)
C18B 0.0312(13) 0.088(2) 0.0721(19) -0.0478(17) 0.0035(12) -0.0122(13)
C19B 0.0694(17) 0.0282(11) 0.0551(15) -0.0079(10) -0.0350(13) 0.0063(11)
C21B 0.0345(11) 0.0291(10) 0.0385(11) 0.0046(8) -0.0096(9) -0.0111(8)
C22B 0.0434(13) 0.0570(15) 0.0443(13) 0.0024(11) 0.0004(11) -0.0224(11)
C23B 0.0461(14) 0.0276(11) 0.0725(17) 0.0009(11) -0.0183(12) -0.0129(10)
C24B 0.0359(11) 0.0384(11) 0.0358(11) -0.0077(9) -0.0129(9) -0.0103(9)
C25B 0.0581(16) 0.0524(15) 0.0629(17) -0.0050(13) -0.0362(14) -0.0019(12)
C26B 0.0601(16) 0.0592(15) 0.0378(13) -0.0177(11) -0.0090(11) -0.0232(13)
C27B 0.0596(14) 0.0296(10) 0.0268(10) -0.0007(8) -0.0110(10) -0.0185(10)
C28B 0.128(3) 0.0723(19) 0.0221(11) -0.0037(12) -0.0011(14) -0.061(2)

loop_
_atom_type_symbol
_atom_type_description
_atom_type_scat_dispersion_real
_atom_type_scat_dispersion_imag
_atom_type_scat_source
C C 0.0033 0.0016 'International Tables Vol C Tables 4.2.6.8 and 6.1.1.4'
H H 0.0000 0.0000 'International Tables Vol C Tables 4.2.6.8 and 6.1.1.4'
N N 0.0061 0.0033 'International Tables Vol C Tables 4.2.6.8 and 6.1.1.4'
P P 0.1023 0.0942 'International Tables Vol C Tables 4.2.6.8 and 6.1.1.4'
Ru Ru -1.2594 0.8363 'International Tables Vol C Tables 4.2.6.8 and 6.1.1.4'

loop_
_geom_angle_atom_site_label_1
_geom_angle_atom_site_label_2
_geom_angle_atom_site_label_3
_geom_angle
C27A RuA C14A 96.65(8)
C27A RuA C13A 126.23(8)
C14A RuA C13A 37.60(8)
C27A RuA P0A 89.48(6)
C14A RuA P0A 149.36(6)
C13A RuA P0A 117.54(6)
C27A RuA C10A 99.98(8)
C14A RuA C10A 37.96(7)
C13A RuA C10A 62.91(7)
P0A RuA C10A 167.54(6)
C27A RuA C11A 132.76(8)
C14A RuA C11A 62.58(7)
C13A RuA C11A 62.28(7)
P0A RuA C11A 130.73(5)
C10A RuA C11A 37.21(7)
C27A RuA C1A 77.81(7)
C14A RuA C1A 162.81(7)
C13A RuA C1A 154.66(7)
P0A RuA C1A 47.66(5)
C10A RuA C1A 126.32(7)
C11A RuA C1A 109.28(7)
C27A RuA C12A 159.06(8)
C14A RuA C12A 62.64(7)
C13A RuA C12A 37.59(7)
P0A RuA C12A 109.87(5)
C10A RuA C12A 62.20(7)
C11A RuA C12A 36.70(7)
C1A RuA C12A 120.98(7)
C1A P0A C21A 110.55(9)
C1A P0A C24A 115.93(9)
C21A P0A C24A 103.33(9)
C1A P0A RuA 67.17(6)
C21A P0A RuA 120.27(7)
C24A P0A RuA 132.51(7)
C27A N0A C2A 114.03(15)
C27A N0A C28A 125.49(17)
C2A N0A C28A 120.02(16)
C2A C1A C7AA 103.29(15)
C2A C1A P0A 118.33(13)
C7AA C1A P0A 125.26(13)
C2A C1A RuA 104.77(12)
C7AA C1A RuA 137.18(13)
P0A C1A RuA 65.17(6)
C3A C2A N0A 129.64(17)
C3A C2A C1A 112.44(17)
N0A C2A C1A 117.26(16)
C2A C3A C3AA 107.25(17)
C4A C3AA C7AA 120.44(19)
C4A C3AA C3A 130.82(19)
C7AA C3AA C3A 108.72(17)
C5A C4A C3AA 119.6(2)
C4A C5A C6A 120.4(2)
C7A C6A C5A 120.6(2)
C7AA C7A C6A 120.0(2)
C7A C7AA C3AA 118.80(18)
C7A C7AA C1A 133.15(18)
C3AA C7AA C1A 108.05(16)
C11A C10A C14A 107.56(18)
C11A C10A C15A 125.44(19)
C14A C10A C15A 126.8(2)
C11A C10A RuA 72.43(11)
C14A C10A RuA 70.27(11)
C15A C10A RuA 126.59(15)
C12A C11A C10A 108.96(17)
C12A C11A C16A 126.1(2)
C10A C11A C16A 124.95(19)
C12A C11A RuA 72.30(11)
C10A C11A RuA 70.35(11)
C16A C11A RuA 124.75(14)
C11A C12A C13A 107.32(17)
C11A C12A C17A 125.85(19)
C13A C12A C17A 126.50(19)
C11A C12A RuA 71.00(11)
C13A C12A RuA 69.32(10)
C17A C12A RuA 129.98(14)
C14A C13A C12A 108.16(17)
C14A C13A C18A 125.57(19)
C12A C13A C18A 125.9(2)
C14A C13A RuA 70.67(11)
C12A C13A RuA 73.09(11)
C18A C13A RuA 127.75(14)
C13A C14A C10A 107.98(17)
C13A C14A C19A 126.05(19)
C10A C14A C19A 125.8(2)
C13A C14A RuA 71.73(11)
C10A C14A RuA 71.77(11)
C19A C14A RuA 125.68(15)
C23A C21A C22A 111.34(17)
C23A C21A P0A 116.00(14)
C22A C21A P0A 109.15(13)
C26A C24A C25A 111.62(19)
C26A C24A P0A 112.86(15)
C25A C24A P0A 112.68(16)
N0A C27A RuA 122.63(13)
C27B RuB C14B 96.42(8)
C27B RuB C13B 124.51(9)
C14B RuB C13B 37.79(8)
C27B RuB P0B 88.75(6)
C14B RuB P0B 148.89(6)
C13B RuB P0B 116.54(6)
C27B RuB C10B 102.52(8)
C14B RuB C10B 37.80(7)
C13B RuB C10B 62.65(7)
P0B RuB C10B 166.71(5)
C27B RuB C1B 77.56(9)
C14B RuB C1B 163.16(8)
C13B RuB C1B 155.60(8)
P0B RuB C1B 47.61(5)
C10B RuB C1B 127.56(7)
C27B RuB C12B 158.93(8)
C14B RuB C12B 62.51(7)
C13B RuB C12B 37.58(8)
P0B RuB C12B 109.16(5)
C10B RuB C12B 61.44(7)
C1B RuB C12B 122.63(8)
C27B RuB C11B 135.69(8)
C14B RuB C11B 62.21(7)
C13B RuB C11B 62.00(8)
P0B RuB C11B 130.26(5)
C10B RuB C11B 36.64(7)
C1B RuB C11B 111.30(7)
C12B RuB C11B 36.27(8)
C1B P0B C21B 110.92(10)
C1B P0B C24B 117.80(10)
C21B P0B C24B 102.40(10)
C1B P0B RuB 66.90(6)
C21B P0B RuB 123.32(7)
C24B P0B RuB 129.71(7)
C27B N0B C2B 113.71(18)
C27B N0B C28B 125.5(2)
C2B N0B C28B 120.6(2)
C2B C1B C7AB 103.40(19)
C2B C1B P0B 118.19(16)
C7AB C1B P0B 125.54(15)
C2B C1B RuB 105.04(14)
C7AB C1B RuB 136.25(15)
P0B C1B RuB 65.49(6)
C3B C2B N0B 130.4(2)
C3B C2B C1B 111.8(2)
N0B C2B C1B 117.03(19)
C2B C3B C3AB 107.7(2)
C4B C3AB C7AB 119.4(3)
C4B C3AB C3B 131.6(3)
C7AB C3AB C3B 109.0(2)
C5B C4B C3AB 119.5(3)
C6B C5B C4B 120.8(3)
C5B C6B C7B 121.4(4)
C6B C7B C7AB 119.3(3)
C7B C7AB C3AB 119.6(2)
C7B C7AB C1B 132.6(2)
C3AB C7AB C1B 107.9(2)
C11B C10B C14B 108.09(17)
C11B C10B C15B 125.6(2)
C14B C10B C15B 125.87(19)
C11B C10B RuB 73.12(11)
C14B C10B RuB 69.61(10)
C15B C10B RuB 128.66(14)
C12B C11B C10B 108.66(18)
C12B C11B C16B 126.6(2)
C10B C11B C16B 124.7(2)
C12B C11B RuB 71.56(11)
C10B C11B RuB 70.24(11)
C16B C11B RuB 126.13(16)
C11B C12B C13B 107.83(18)
C11B C12B C17B 124.5(2)
C13B C12B C17B 127.4(2)
C11B C12B RuB 72.17(11)
C13B C12B RuB 68.82(11)
C17B C12B RuB 129.36(16)
C14B C13B C12B 107.88(18)
C14B C13B C18B 125.7(2)
C12B C13B C18B 126.0(2)
C14B C13B RuB 70.89(11)
C12B C13B RuB 73.60(12)
C18B C13B RuB 127.08(15)
C13B C14B C10B 107.55(17)
C13B C14B C19B 126.3(2)
C10B C14B C19B 126.0(2)
C13B C14B RuB 71.32(11)
C10B C14B RuB 72.59(11)
C19B C14B RuB 125.20(14)
C22B C21B C23B 111.10(19)
C22B C21B P0B 110.05(15)
C23B C21B P0B 114.15(16)
C25B C24B C26B 111.3(2)
C25B C24B P0B 112.16(15)
C26B C24B P0B 114.51(16)
N0B C27B RuB 122.66(17)

loop_
_geom_bond_atom_site_label_1
_geom_bond_atom_site_label_2
_geom_bond_distance
RuA C27A 1.9408(19)
RuA C14A 2.1998(19)
RuA C13A 2.2136(18)
RuA P0A 2.2158(5)
RuA C10A 2.2197(19)
RuA C11A 2.2470(18)
RuA C1A 2.2504(18)
RuA C12A 2.2639(18)
P0A C1A 1.8047(19)
P0A C21A 1.8425(19)
P0A C24A 1.867(2)
N0A C27A 1.346(2)
N0A C2A 1.397(2)
N0A C28A 1.463(2)
C1A C2A 1.468(2)
C1A C7AA 1.475(3)
C2A C3A 1.361(3)
C3A C3AA 1.445(3)
C3AA C4A 1.392(3)
C3AA C7AA 1.428(3)
C4A C5A 1.380(3)
C5A C6A 1.394(3)
C6A C7A 1.394(3)
C7A C7AA 1.388(3)
C10A C11A 1.425(3)
C10A C14A 1.438(3)
C10A C15A 1.502(3)
C11A C12A 1.420(3)
C11A C16A 1.498(3)
C12A C13A 1.443(3)
C12A C17A 1.502(3)
C13A C14A 1.422(3)
C13A C18A 1.504(3)
C14A C19A 1.504(3)
C21A C23A 1.524(3)
C21A C22A 1.532(3)
C24A C26A 1.529(3)
C24A C25A 1.531(3)
RuB C27B 1.936(2)
RuB C14B 2.1932(18)
RuB C13B 2.1989(19)
RuB P0B 2.2206(5)
RuB C10B 2.2327(18)
RuB C1B 2.2448(19)
RuB C12B 2.262(2)
RuB C11B 2.2702(19)
P0B C1B 1.802(2)
P0B C21B 1.844(2)
P0B C24B 1.869(2)
N0B C27B 1.355(3)
N0B C2B 1.389(3)
N0B C28B 1.461(3)
C1B C2B 1.462(3)
C1B C7AB 1.482(3)
C2B C3B 1.365(3)
C3B C3AB 1.432(4)
C3AB C4B 1.411(4)
C3AB C7AB 1.419(4)
C4B C5B 1.374(6)
C5B C6B 1.372(6)
C6B C7B 1.388(4)
C7B C7AB 1.390(4)
C10B C11B 1.416(3)
C10B C14B 1.434(3)
C10B C15B 1.505(3)
C11B C12B 1.411(3)
C11B C16B 1.507(3)
C12B C13B 1.438(3)
C12B C17B 1.501(3)
C13B C14B 1.422(3)
C13B C18B 1.504(3)
C14B C19B 1.499(3)
C21B C22B 1.527(3)
C21B C23B 1.530(3)
C24B C25B 1.529(3)
C24B C26B 1.532(3)

loop_
_geom_torsion_atom_site_label_1
_geom_torsion_atom_site_label_2
_geom_torsion_atom_site_label_3
_geom_torsion_atom_site_label_4
_geom_torsion
C27A RuA P0A C1A 73.89(8)
C14A RuA P0A C1A 176.13(12)
C13A RuA P0A C1A -154.66(9)
C10A RuA P0A C1A -65.8(3)
C11A RuA P0A C1A -78.75(9)
C12A RuA P0A C1A -114.28(8)
C27A RuA P0A C21A 175.15(9)
C14A RuA P0A C21A -82.61(13)
C13A RuA P0A C21A -53.40(10)
C10A RuA P0A C21A 35.5(3)
C11A RuA P0A C21A 22.52(10)
C1A RuA P0A C21A 101.27(10)
C12A RuA P0A C21A -13.02(9)
C27A RuA P0A C24A -31.05(11)
C14A RuA P0A C24A 71.19(14)
C13A RuA P0A C24A 100.40(11)
C10A RuA P0A C24A -170.7(3)
C11A RuA P0A C24A 176.31(11)
C1A RuA P0A C24A -104.94(11)
C12A RuA P0A C24A 140.78(11)
C21A P0A C1A C2A 150.78(14)
C24A P0A C1A C2A 33.64(17)
RuA P0A C1A C2A -93.99(14)
C21A P0A C1A C7AA 16.27(19)
C24A P0A C1A C7AA -100.87(17)
RuA P0A C1A C7AA 131.50(17)
C21A P0A C1A RuA -115.23(7)
C24A P0A C1A RuA 127.63(8)
C27A RuA C1A C2A 14.13(12)
C14A RuA C1A C2A -58.6(3)
C13A RuA C1A C2A 177.20(14)
P0A RuA C1A C2A 114.75(14)
C10A RuA C1A C2A -79.38(14)
C11A RuA C1A C2A -117.19(12)
C12A RuA C1A C2A -155.86(12)
C27A RuA C1A C7AA 143.5(2)
C14A RuA C1A C7AA 70.8(3)
C13A RuA C1A C7AA -53.4(3)
P0A RuA C1A C7AA -115.9(2)
C10A RuA C1A C7AA 50.0(2)
C11A RuA C1A C7AA 12.2(2)
C12A RuA C1A C7AA -26.5(2)
C27A RuA C1A P0A -100.63(8)
C14A RuA C1A P0A -173.3(2)
C13A RuA C1A P0A 62.45(17)
C10A RuA C1A P0A 165.87(7)
C11A RuA C1A P0A 128.06(7)
C12A RuA C1A P0A 89.38(8)
C27A N0A C2A C3A -153.5(2)
C28A N0A C2A C3A 19.1(3)
C27A N0A C2A C1A 16.3(2)
C28A N0A C2A C1A -171.04(18)
C7AA C1A C2A C3A 3.9(2)
P0A C1A C2A C3A -139.32(15)
RuA C1A C2A C3A 151.25(14)
C7AA C1A C2A N0A -167.61(16)
P0A C1A C2A N0A 49.1(2)
RuA C1A C2A N0A -20.29(19)
N0A C2A C3A C3AA 169.00(18)
C1A C2A C3A C3AA -1.2(2)
C2A C3A C3AA C4A 179.9(2)
C2A C3A C3AA C7AA -2.2(2)
C7AA C3AA C4A C5A -1.8(3)
C3A C3AA C4A C5A 176.0(2)
C3AA C4A C5A C6A -0.5(3)
C4A C5A C6A C7A 1.3(3)
C5A C6A C7A C7AA 0.2(3)
C6A C7A C7AA C3AA -2.4(3)
C6A C7A C7AA C1A 178.1(2)
C4A C3AA C7AA C7A 3.2(3)
C3A C3AA C7AA C7A -174.99(17)
C4A C3AA C7AA C1A -177.15(18)
C3A C3AA C7AA C1A 4.6(2)
C2A C1A C7AA C7A 174.5(2)
P0A C1A C7AA C7A -45.7(3)
RuA C1A C7AA C7A 44.7(3)
C2A C1A C7AA C3AA -5.07(19)
P0A C1A C7AA C3AA 134.76(15)
RuA C1A C7AA C3AA -134.88(17)
C27A RuA C10A C11A -155.24(12)
C14A RuA C10A C11A 116.73(17)
C13A RuA C10A C11A 79.02(12)
P0A RuA C10A C11A -16.3(3)
C1A RuA C10A C11A -73.10(13)
C12A RuA C10A C11A 36.45(11)
C27A RuA C10A C14A 88.03(13)
C13A RuA C10A C14A -37.71(12)
P0A RuA C10A C14A -133.0(2)
C11A RuA C10A C14A -116.73(17)
C1A RuA C10A C14A 170.17(11)
C12A RuA C10A C14A -80.28(13)
C27A RuA C10A C15A -33.7(2)
C14A RuA C10A C15A -121.8(2)
C13A RuA C10A C15A -159.5(2)
P0A RuA C10A C15A 105.2(3)
C11A RuA C10A C15A 121.5(2)
C1A RuA C10A C15A 48.4(2)
C12A RuA C10A C15A 157.9(2)
C14A C10A C11A C12A -0.5(2)
C15A C10A C11A C12A 174.82(19)
RuA C10A C11A C12A -62.35(13)
C14A C10A C11A C16A -178.87(18)
C15A C10A C11A C16A -3.6(3)
RuA C10A C11A C16A 119.27(19)
C14A C10A C11A RuA 61.86(13)
C15A C10A C11A RuA -122.8(2)
C27A RuA C11A C12A 152.62(12)
C14A RuA C11A C12A 80.20(12)
C13A RuA C11A C12A 37.56(12)
P0A RuA C11A C12A -66.14(12)
C10A RuA C11A C12A 118.44(16)
C1A RuA C11A C12A -116.32(11)
C27A RuA C11A C10A 34.18(16)
C14A RuA C11A C10A -38.24(11)
C13A RuA C11A C10A -80.88(12)
P0A RuA C11A C10A 175.42(9)
C1A RuA C11A C10A 125.24(11)
C12A RuA C11A C10A -118.44(16)
C27A RuA C11A C16A -85.3(2)
C14A RuA C11A C16A -157.8(2)
C13A RuA C11A C16A 159.6(2)
P0A RuA C11A C16A 55.9(2)
C10A RuA C11A C16A -119.5(2)
C1A RuA C11A C16A 5.7(2)
C12A RuA C11A C16A 122.1(2)
C10A C11A C12A C13A 1.0(2)
C16A C11A C12A C13A 179.40(18)
RuA C11A C12A C13A -60.09(13)
C10A C11A C12A C17A -172.74(19)
C16A C11A C12A C17A 5.6(3)
RuA C11A C12A C17A 126.1(2)
C10A C11A C12A RuA 61.13(13)
C16A C11A C12A RuA -120.5(2)
C27A RuA C12A C11A -70.9(2)
C14A RuA C12A C11A -80.01(12)
C13A RuA C12A C11A -117.81(17)
P0A RuA C12A C11A 132.53(10)
C10A RuA C12A C11A -36.96(11)
C1A RuA C12A C11A 80.72(13)
C27A RuA C12A C13A 46.9(3)
C14A RuA C12A C13A 37.80(12)
P0A RuA C12A C13A -109.67(11)
C10A RuA C12A C13A 80.85(13)
C11A RuA C12A C13A 117.81(17)
C1A RuA C12A C13A -161.47(11)
C27A RuA C12A C17A 167.8(2)
C14A RuA C12A C17A 158.7(2)
C13A RuA C12A C17A 120.9(2)
P0A RuA C12A C17A 11.2(2)
C10A RuA C12A C17A -158.3(2)
C11A RuA C12A C17A -121.3(2)
C1A RuA C12A C17A -40.6(2)
C11A C12A C13A C14A -1.2(2)
C17A C12A C13A C14A 172.53(19)
RuA C12A C13A C14A -62.37(13)
C11A C12A C13A C18A -174.10(19)
C17A C12A C13A C18A -0.4(3)
RuA C12A C13A C18A 124.7(2)
C11A C12A C13A RuA 61.17(13)
C17A C12A C13A RuA -125.1(2)
C27A RuA C13A C14A -44.26(15)
P0A RuA C13A C14A -155.95(10)
C10A RuA C13A C14A 38.07(11)
C11A RuA C13A C14A 80.19(12)
C1A RuA C13A C14A 156.40(15)
C12A RuA C13A C14A 116.86(17)
C27A RuA C13A C12A -161.12(12)
C14A RuA C13A C12A -116.86(17)
P0A RuA C13A C12A 87.19(11)
C10A RuA C13A C12A -78.79(12)
C11A RuA C13A C12A -36.67(12)
C1A RuA C13A C12A 39.5(2)
C27A RuA C13A C18A 76.3(2)
C14A RuA C13A C18A 120.5(2)
P0A RuA C13A C18A -35.4(2)
C10A RuA C13A C18A 158.6(2)
C11A RuA C13A C18A -159.3(2)
C1A RuA C13A C18A -83.1(3)
C12A RuA C13A C18A -122.6(3)
C12A C13A C14A C10A 0.9(2)
C18A C13A C14A C10A 173.83(19)
RuA C13A C14A C10A -63.03(13)
C12A C13A C14A C19A -174.77(19)
C18A C13A C14A C19A -1.8(3)
RuA C13A C14A C19A 121.3(2)
C12A C13A C14A RuA 63.93(13)
C18A C13A C14A RuA -123.1(2)
C11A C10A C14A C13A -0.3(2)
C15A C10A C14A C13A -175.49(19)
RuA C10A C14A C13A 63.00(13)
C11A C10A C14A C19A 175.43(19)
C15A C10A C14A C19A 0.2(3)
RuA C10A C14A C19A -121.3(2)
C11A C10A C14A RuA -63.27(13)
C15A C10A C14A RuA 121.5(2)
C27A RuA C14A C13A 145.48(12)
P0A RuA C14A C13A 45.16(17)
C10A RuA C14A C13A -116.81(17)
C11A RuA C14A C13A -79.33(12)
C1A RuA C14A C13A -144.6(2)
C12A RuA C14A C13A -37.79(11)
C27A RuA C14A C10A -97.71(13)
C13A RuA C14A C10A 116.81(17)
P0A RuA C14A C10A 161.98(10)
C11A RuA C14A C10A 37.48(12)
C1A RuA C14A C10A -27.8(3)
C12A RuA C14A C10A 79.02(12)
C27A RuA C14A C19A 23.7(2)
C13A RuA C14A C19A -121.7(2)
P0A RuA C14A C19A -76.6(2)
C10A RuA C14A C19A 121.5(2)
C11A RuA C14A C19A 158.9(2)
C1A RuA C14A C19A 93.7(3)
C12A RuA C14A C19A -159.5(2)
C1A P0A C21A C23A -71.34(17)
C24A P0A C21A C23A 53.32(17)
RuA P0A C21A C23A -146.22(13)
C1A P0A C21A C22A 161.93(14)
C24A P0A C21A C22A -73.40(16)
RuA P0A C21A C22A 87.05(15)
C1A P0A C24A C26A 29.38(19)
C21A P0A C24A C26A -91.71(17)
RuA P0A C24A C26A 111.36(16)
C1A P0A C24A C25A -98.18(18)
C21A P0A C24A C25A 140.73(17)
RuA P0A C24A C25A -16.2(2)
C2A N0A C27A RuA -1.7(2)
C28A N0A C27A RuA -173.87(16)
C14A RuA C27A N0A 155.77(16)
C13A RuA C27A N0A -178.84(14)
P0A RuA C27A N0A -54.32(16)
C10A RuA C27A N0A 117.53(16)
C11A RuA C27A N0A 97.35(17)
C1A RuA C27A N0A -7.73(16)
C12A RuA C27A N0A 147.63(18)
C27B RuB P0B C1B 74.23(10)
C14B RuB P0B C1B 174.61(12)
C13B RuB P0B C1B -157.27(10)
C10B RuB P0B C1B -74.1(2)
C12B RuB P0B C1B -117.11(10)
C11B RuB P0B C1B -82.62(10)
C27B RuB P0B C21B 174.84(11)
C14B RuB P0B C21B -84.78(13)
C13B RuB P0B C21B -56.66(11)
C10B RuB P0B C21B 26.5(2)
C1B RuB P0B C21B 100.61(11)
C12B RuB P0B C21B -16.50(11)
C11B RuB P0B C21B 17.99(11)
C27B RuB P0B C24B -33.52(12)
C14B RuB P0B C24B 66.86(14)
C13B RuB P0B C24B 94.98(12)
C10B RuB P0B C24B 178.2(2)
C1B RuB P0B C24B -107.75(12)
C12B RuB P0B C24B 135.14(11)
C11B RuB P0B C24B 169.63(11)
C21B P0B C1B C2B 147.01(15)
C24B P0B C1B C2B 29.53(19)
RuB P0B C1B C2B -94.55(15)
C21B P0B C1B C7AB 12.1(2)
C24B P0B C1B C7AB -105.38(19)
RuB P0B C1B C7AB 130.54(19)
C21B P0B C1B RuB -118.44(8)
C24B P0B C1B RuB 124.08(9)
C27B RuB C1B C2B 14.67(14)
C14B RuB C1B C2B -55.8(3)
C13B RuB C1B C2B 171.32(16)
P0B RuB C1B C2B 114.52(16)
C10B RuB C1B C2B -81.67(16)
C12B RuB C1B C2B -158.73(13)
C11B RuB C1B C2B -119.80(14)
C27B RuB C1B C7AB 143.6(2)
C14B RuB C1B C7AB 73.0(3)
C13B RuB C1B C7AB -59.8(3)
P0B RuB C1B C7AB -116.6(2)
C10B RuB C1B C7AB 47.2(2)
C12B RuB C1B C7AB -29.8(2)
C11B RuB C1B C7AB 9.1(2)
C27B RuB C1B P0B -99.85(9)
C14B RuB C1B P0B -170.4(2)
C13B RuB C1B P0B 56.8(2)
C10B RuB C1B P0B 163.81(7)
C12B RuB C1B P0B 86.75(9)
C11B RuB C1B P0B 125.68(7)
C27B N0B C2B C3B -151.1(2)
C28B N0B C2B C3B 23.7(4)
C27B N0B C2B C1B 18.2(3)
C28B N0B C2B C1B -167.1(2)
C7AB C1B C2B C3B 3.0(2)
P0B C1B C2B C3B -140.67(17)
RuB C1B C2B C3B 149.40(15)
C7AB C1B C2B N0B -168.21(17)
P0B C1B C2B N0B 48.1(2)
RuB C1B C2B N0B -21.8(2)
N0B C2B C3B C3AB 169.0(2)
C1B C2B C3B C3AB -0.7(3)
C2B C3B C3AB C4B 179.0(2)
C2B C3B C3AB C7AB -2.1(3)
C7AB C3AB C4B C5B -1.6(4)
C3B C3AB C4B C5B 177.2(3)
C3AB C4B C5B C6B -1.1(4)
C4B C5B C6B C7B 1.9(4)
C5B C6B C7B C7AB 0.1(4)
C6B C7B C7AB C3AB -2.7(3)
C6B C7B C7AB C1B 177.9(2)
C4B C3AB C7AB C7B 3.4(3)
C3B C3AB C7AB C7B -175.6(2)
C4B C3AB C7AB C1B -177.0(2)
C3B C3AB C7AB C1B 4.0(2)
C2B C1B C7AB C7B 175.3(2)
P0B C1B C7AB C7B -44.6(3)
RuB C1B C7AB C7B 45.9(3)
C2B C1B C7AB C3AB -4.2(2)
P0B C1B C7AB C3AB 135.92(17)
RuB C1B C7AB C3AB -133.56(19)
C27B RuB C10B C11B -158.39(13)
C14B RuB C10B C11B 117.32(17)
C13B RuB C10B C11B 79.02(13)
P0B RuB C10B C11B -10.9(3)
C1B RuB C10B C11B -74.57(14)
C12B RuB C10B C11B 36.27(12)
C27B RuB C10B C14B 84.29(13)
C13B RuB C10B C14B -38.29(12)
P0B RuB C10B C14B -128.2(2)
C1B RuB C10B C14B 168.12(11)
C12B RuB C10B C14B -81.04(13)
C11B RuB C10B C14B -117.32(17)
C27B RuB C10B C15B -35.9(2)
C14B RuB C10B C15B -120.2(2)
C13B RuB C10B C15B -158.5(2)
P0B RuB C10B C15B 111.5(2)
C1B RuB C10B C15B 47.9(2)
C12B RuB C10B C15B 158.7(2)
C11B RuB C10B C15B 122.5(2)
C14B C10B C11B C12B -0.4(2)
C15B C10B C11B C12B 172.57(19)
RuB C10B C11B C12B -61.57(14)
C14B C10B C11B C16B -177.9(2)
C15B C10B C11B C16B -5.0(3)
RuB C10B C11B C16B 120.9(2)
C14B C10B C11B RuB 61.18(13)
C15B C10B C11B RuB -125.9(2)
C27B RuB C11B C12B 149.54(15)
C14B RuB C11B C12B 80.57(13)
C13B RuB C11B C12B 37.58(13)
P0B RuB C11B C12B -64.71(14)
C10B RuB C11B C12B 118.56(18)
C1B RuB C11B C12B -116.54(13)
C27B RuB C11B C10B 30.97(18)
C14B RuB C11B C10B -37.99(12)
C13B RuB C11B C10B -80.98(13)
P0B RuB C11B C10B 176.73(9)
C1B RuB C11B C10B 124.90(12)
C12B RuB C11B C10B -118.56(18)
C27B RuB C11B C16B -88.1(2)
C14B RuB C11B C16B -157.1(2)
C13B RuB C11B C16B 159.9(2)
P0B RuB C11B C16B 57.6(2)
C10B RuB C11B C16B -119.1(3)
C1B RuB C11B C16B 5.8(2)
C12B RuB C11B C16B 122.3(3)
C10B C11B C12B C13B 0.9(2)
C16B C11B C12B C13B 178.4(2)
RuB C11B C12B C13B -59.86(13)
C10B C11B C12B C17B -173.3(2)
C16B C11B C12B C17B 4.2(3)
RuB C11B C12B C17B 126.0(2)
C10B C11B C12B RuB 60.74(14)
C16B C11B C12B RuB -121.8(2)
C27B RuB C12B C11B -80.1(3)
C14B RuB C12B C11B -79.68(13)
C13B RuB C12B C11B -118.00(17)
P0B RuB C12B C11B 133.08(11)
C10B RuB C12B C11B -36.64(12)
C1B RuB C12B C11B 81.76(13)
C27B RuB C12B C13B 37.9(3)
C14B RuB C12B C13B 38.32(12)
P0B RuB C12B C13B -108.92(11)
C10B RuB C12B C13B 81.36(13)
C1B RuB C12B C13B -160.24(11)
C11B RuB C12B C13B 118.00(17)
C27B RuB C12B C17B 159.6(3)
C14B RuB C12B C17B 160.0(3)
C13B RuB C12B C17B 121.7(3)
P0B RuB C12B C17B 12.7(3)
C10B RuB C12B C17B -157.0(3)
C1B RuB C12B C17B -38.6(3)
C11B RuB C12B C17B -120.3(3)
C11B C12B C13B C14B -1.0(2)
C17B C12B C13B C14B 172.9(2)
RuB C12B C13B C14B -63.03(13)
C11B C12B C13B C18B -173.7(2)
C17B C12B C13B C18B 0.2(3)
RuB C12B C13B C18B 124.3(2)
C11B C12B C13B RuB 62.00(14)
C17B C12B C13B RuB -124.1(2)
C27B RuB C13B C14B -48.30(15)
P0B RuB C13B C14B -156.59(10)
C10B RuB C13B C14B 38.30(11)
C1B RuB C13B C14B 159.72(16)
C12B RuB C13B C14B 116.14(17)
C11B RuB C13B C14B 79.87(12)
C27B RuB C13B C12B -164.44(13)
C14B RuB C13B C12B -116.14(17)
P0B RuB C13B C12B 87.27(12)
C10B RuB C13B C12B -77.84(12)
C1B RuB C13B C12B 43.6(2)
C11B RuB C13B C12B -36.27(12)
C27B RuB C13B C18B 72.5(3)
C14B RuB C13B C18B 120.8(3)
P0B RuB C13B C18B -35.8(3)
C10B RuB C13B C18B 159.1(3)
C1B RuB C13B C18B -79.5(3)
C12B RuB C13B C18B -123.0(3)
C11B RuB C13B C18B -159.3(3)
C12B C13B C14B C10B 0.8(2)
C18B C13B C14B C10B 173.52(19)
RuB C13B C14B C10B -64.01(13)
C12B C13B C14B C19B -174.75(19)
C18B C13B C14B C19B -2.0(3)
RuB C13B C14B C19B 120.4(2)
C12B C13B C14B RuB 64.80(13)
C18B C13B C14B RuB -122.5(2)
C11B C10B C14B C13B -0.3(2)
C15B C10B C14B C13B -173.20(18)
RuB C10B C14B C13B 63.18(13)
C11B C10B C14B C19B 175.31(19)
C15B C10B C14B C19B 2.4(3)
RuB C10B C14B C19B -121.3(2)
C11B C10B C14B RuB -63.44(13)
C15B C10B C14B RuB 123.62(19)
C27B RuB C14B C13B 141.75(13)
P0B RuB C14B C13B 43.48(17)
C10B RuB C14B C13B -116.07(17)
C1B RuB C14B C13B -150.4(2)
C12B RuB C14B C13B -38.11(12)
C11B RuB C14B C13B -79.25(13)
C27B RuB C14B C10B -102.18(13)
C13B RuB C14B C10B 116.07(17)
P0B RuB C14B C10B 159.55(9)
C1B RuB C14B C10B -34.3(3)
C12B RuB C14B C10B 77.96(12)
C11B RuB C14B C10B 36.82(11)
C27B RuB C14B C19B 20.0(2)
C13B RuB C14B C19B -121.8(2)
P0B RuB C14B C19B -78.3(2)
C10B RuB C14B C19B 122.1(2)
C1B RuB C14B C19B 87.8(3)
C12B RuB C14B C19B -159.9(2)
C11B RuB C14B C19B 159.0(2)
C1B P0B C21B C22B 164.59(15)
C24B P0B C21B C22B -68.87(17)
RuB P0B C21B C22B 89.16(16)
C1B P0B C21B C23B -69.70(18)
C24B P0B C21B C23B 56.83(18)
RuB P0B C21B C23B -145.14(13)
C1B P0B C24B C25B -104.40(19)
C21B P0B C24B C25B 133.66(19)
RuB P0B C24B C25B -22.4(2)
C1B P0B C24B C26B 23.7(2)
C21B P0B C24B C26B -98.29(18)
RuB P0B C24B C26B 105.68(17)
C2B N0B C27B RuB -3.2(3)
C28B N0B C27B RuB -177.6(2)
C14B RuB C27B N0B 156.83(19)
C13B RuB C27B N0B -175.76(16)
P0B RuB C27B N0B -53.92(18)
C10B RuB C27B N0B 118.97(18)
C1B RuB C27B N0B -7.22(18)
C12B RuB C27B N0B 157.2(2)
C11B RuB C27B N0B 100.64(19)
